data_4113277
loop_
_publ_author_name
'Kent A. Nielsen'
'Won-Seob Cho'
'Jan O. Jeppesen'
'Vincent M. Lynch'
'Jan Becher'
'Jonathan L. Sessler'

_publ_section_title
;
 Tetra-TTF Calix[4]pyrrole: A Rationally Designed Receptor for
 Electron-Deficient Neutral Guests
;
_journal_name_full 'Journal of the American Chemical Society'
_journal_page_first 16296
_journal_page_last 16297
_journal_paper_doi 10.1021/ja044664a
_journal_volume 126
_journal_year 2004
_chemical_formula_sum 'C68 H84 N4 O0.5 S24'
_chemical_formula_weight 1734.83
_chemical_name_systematic
; 
 ? 
;
_space_group_IT_number 2
_symmetry_cell_setting triclinic
_symmetry_space_group_name_Hall '-P 1'
_symmetry_space_group_name_H-M 'P -1'
_atom_sites_solution_hydrogens geom
_atom_sites_solution_primary direct
_atom_sites_solution_secondary difmap
_audit_creation_method SHELXL-97
_cell_angle_alpha 112.3520(10)
_cell_angle_beta 101.4180(10)
_cell_angle_gamma 93.3360(10)
_cell_formula_units_Z 2
_cell_length_a 12.62270(10)
_cell_length_b 17.5519(2)
_cell_length_c 22.3645(3)
_cell_measurement_temperature 153(2)
_cell_volume 4442.97(10)
_computing_structure_refinement 'SHELXL-97 (Sheldrick, 1997)'
_computing_structure_solution 'SHELXS-97 (Sheldrick, 1990)'
_diffrn_ambient_temperature 153(2)
_diffrn_measured_fraction_theta_full 0.983
_diffrn_measured_fraction_theta_max 0.983
_diffrn_radiation_monochromator graphite
_diffrn_radiation_source 'fine-focus sealed tube'
_diffrn_radiation_type MoK\a
_diffrn_radiation_wavelength 0.71073
_diffrn_reflns_av_R_equivalents 0.0527
_diffrn_reflns_av_sigmaI/netI 0.1073
_diffrn_reflns_limit_h_max 16
_diffrn_reflns_limit_h_min -16
_diffrn_reflns_limit_k_max 22
_diffrn_reflns_limit_k_min -22
_diffrn_reflns_limit_l_max 29
_diffrn_reflns_limit_l_min -29
_diffrn_reflns_number 35846
_diffrn_reflns_theta_full 27.50
_diffrn_reflns_theta_max 27.50
_diffrn_reflns_theta_min 2.91
_exptl_absorpt_coefficient_mu 0.617
_exptl_absorpt_correction_T_max 0.9132
_exptl_absorpt_correction_T_min 0.8414
_exptl_crystal_density_diffrn 1.297
_exptl_crystal_F_000 1816
_exptl_crystal_size_max 0.29
_exptl_crystal_size_mid 0.18
_exptl_crystal_size_min 0.15
_refine_diff_density_max 1.753
_refine_diff_density_min -1.477
_refine_diff_density_rms 0.108
_refine_ls_extinction_method none
_refine_ls_goodness_of_fit_ref 1.807
_refine_ls_hydrogen_treatment mixed
_refine_ls_matrix_type fullcycle
_refine_ls_number_parameters 925
_refine_ls_number_reflns 20068
_refine_ls_number_restraints 597
_refine_ls_restrained_S_all 1.844
_refine_ls_R_factor_all 0.1418
_refine_ls_R_factor_gt 0.0693
_refine_ls_shift/su_max 1.544
_refine_ls_shift/su_mean 0.060
_refine_ls_structure_factor_coef Fsqd
_refine_ls_weighting_details 'calc w=1/[\s^2^(Fo^2^)+(0.0200P)^2^+0.0000P] where P=(Fo^2^+2Fc^2^)/3'
_refine_ls_weighting_scheme calc
_refine_ls_wR_factor_gt 0.1355
_refine_ls_wR_factor_ref 0.1447
_reflns_number_gt 11390
_reflns_number_total 20068
_reflns_threshold_expression >2sigma(I)
_cod_data_source_file ja044664asi20040903_010730.cif
_cod_data_source_block nr3
_cod_original_cell_volume 4442.97(9)
_cod_original_formula_sum 'C68 H84 N4 O0.50 S24'
_cod_database_code 4113277

loop_
_symmetry_equiv_pos_as_xyz
'x, y, z'
'-x, -y, -z'

loop_
_atom_site_label
_atom_site_type_symbol
_atom_site_fract_x
_atom_site_fract_y
_atom_site_fract_z
_atom_site_U_iso_or_equiv
_atom_site_adp_type
_atom_site_occupancy
_atom_site_symmetry_multiplicity
_atom_site_calc_flag
_atom_site_refinement_flags
N1 N 0.0895(3) 0.91399(18) 0.58080(16) 0.0190(8) Uani 1 1 d U
H1A H 0.1173 0.8720 0.5557 0.023 Uiso 1 1 calc R
N2 N 0.3578(3) 0.97337(19) 0.62995(16) 0.0208(8) Uani 1 1 d U
H2A H 0.3361 0.9956 0.6671 0.025 Uiso 1 1 calc R
N3 N 0.3753(3) 0.83102(19) 0.69899(16) 0.0228(9) Uani 1 1 d U
H3A H 0.3600 0.7955 0.6571 0.027 Uiso 1 1 calc R
N4 N 0.0953(3) 0.78872(18) 0.66689(16) 0.0187(8) Uani 1 1 d U
H4A H 0.0974 0.8352 0.7015 0.022 Uiso 1 1 calc R
C1 C 0.0038(3) 0.9055(2) 0.6088(2) 0.0166(9) Uani 1 1 d U
C2 C -0.0153(3) 0.9846(2) 0.64340(19) 0.0168(10) Uani 1 1 d U
C3 C 0.0601(3) 1.0416(2) 0.63621(19) 0.0167(10) Uani 1 1 d U
C4 C 0.1267(3) 0.9977(2) 0.59739(19) 0.0171(10) Uani 1 1 d U
C5 C 0.2114(3) 1.0239(2) 0.56725(19) 0.0177(10) Uani 1 1 d U
C6 C 0.3075(3) 0.9772(2) 0.5705(2) 0.0175(10) Uani 1 1 d U
C7 C 0.3671(3) 0.9370(2) 0.5259(2) 0.0189(10) Uani 1 1 d U
C8 C 0.4529(3) 0.9078(2) 0.5594(2) 0.0196(10) Uani 1 1 d U
C9 C 0.4466(3) 0.9302(2) 0.6240(2) 0.0191(10) Uani 1 1 d U
C10 C 0.5181(3) 0.9234(2) 0.6831(2) 0.0213(10) Uani 1 1 d U
C11 C 0.4498(3) 0.9031(2) 0.7250(2) 0.0206(10) Uani 1 1 d U
C12 C 0.4481(3) 0.9397(2) 0.7910(2) 0.0196(10) Uani 1 1 d U
C13 C 0.3722(3) 0.8894(2) 0.8043(2) 0.0209(10) Uani 1 1 d U
C14 C 0.3278(3) 0.8215(2) 0.7467(2) 0.0193(10) Uani 1 1 d U
C15 C 0.2490(3) 0.7429(2) 0.7286(2) 0.0215(10) Uani 1 1 d U
C16 C 0.1630(3) 0.7294(2) 0.6674(2) 0.0190(10) Uani 1 1 d U
C17 C 0.1335(3) 0.6675(2) 0.6042(2) 0.0170(10) Uani 1 1 d U
C18 C 0.0477(3) 0.6900(2) 0.56628(19) 0.0172(10) Uani 1 1 d U
C19 C 0.0247(3) 0.7659(2) 0.6058(2) 0.0162(9) Uani 1 1 d U
C20 C -0.0560(3) 0.8208(2) 0.5939(2) 0.0200(10) Uani 1 1 d U
C21 C 0.1592(3) 1.0063(2) 0.49429(19) 0.0251(11) Uani 1 1 d U
H21A H 0.1345 0.9476 0.4701 0.038 Uiso 1 1 d R
H21B H 0.0981 1.0361 0.4925 0.038 Uiso 1 1 d R
H21C H 0.2118 1.0240 0.4748 0.038 Uiso 1 1 d R
C22 C 0.2512(4) 1.1178(2) 0.6052(2) 0.0268(11) Uani 1 1 d U
H22A H 0.2843 1.1289 0.6508 0.040 Uiso 1 1 d R
H22B H 0.3038 1.1355 0.5857 0.040 Uiso 1 1 d R
H22C H 0.1901 1.1477 0.6034 0.040 Uiso 1 1 d R
C23 C 0.5872(4) 0.8538(3) 0.6596(2) 0.0365(12) Uani 1 1 d U
H23A H 0.5390 0.8023 0.6333 0.055 Uiso 1 1 d R
H23B H 0.6323 0.8652 0.6332 0.055 Uiso 1 1 d R
H23C H 0.6326 0.8495 0.6977 0.055 Uiso 1 1 d R
C24 C 0.5941(4) 1.0066(3) 0.7247(2) 0.0335(12) Uani 1 1 d U
H24A H 0.5504 1.0501 0.7387 0.050 Uiso 1 1 d R
H24B H 0.6395 1.0030 0.7631 0.050 Uiso 1 1 d R
H24C H 0.6392 1.0187 0.6986 0.050 Uiso 1 1 d R
C25 C 0.1976(4) 0.7518(2) 0.7874(2) 0.0292(11) Uani 1 1 d U
H25A H 0.1570 0.7978 0.7963 0.044 Uiso 1 1 d R
H25B H 0.1495 0.7014 0.7763 0.044 Uiso 1 1 d R
H25C H 0.2543 0.7613 0.8261 0.044 Uiso 1 1 d R
C26 C 0.3136(4) 0.6686(2) 0.7153(2) 0.0300(11) Uani 1 1 d U
H26A H 0.3462 0.6627 0.6787 0.045 Uiso 1 1 d R
H26B H 0.3700 0.6784 0.7543 0.045 Uiso 1 1 d R
H26C H 0.2652 0.6186 0.7045 0.045 Uiso 1 1 d R
C27 C -0.1233(4) 0.7824(2) 0.5218(2) 0.0315(12) Uani 1 1 d U
H27A H -0.0748 0.7767 0.4928 0.047 Uiso 1 1 d R
H27B H -0.1614 0.7286 0.5122 0.047 Uiso 1 1 d R
H27C H -0.1750 0.8181 0.5151 0.047 Uiso 1 1 d R
C28 C -0.1350(4) 0.8293(2) 0.6394(2) 0.0318(12) Uani 1 1 d U
H28A H -0.0934 0.8531 0.6848 0.048 Uiso 1 1 d R
H28B H -0.1868 0.8650 0.6328 0.048 Uiso 1 1 d R
H28C H -0.1732 0.7755 0.6298 0.048 Uiso 1 1 d R
S29 S -0.11377(9) 1.02537(6) 0.68709(6) 0.0256(3) Uani 1 1 d U
C30 C -0.0515(3) 1.1295(2) 0.7151(2) 0.0230(10) Uani 1 1 d U
S31 S 0.04431(9) 1.14746(6) 0.67228(6) 0.0252(3) Uani 1 1 d U
C32 C -0.0799(4) 1.1907(2) 0.7642(2) 0.0266(11) Uani 1 1 d U
S33 S -0.17390(10) 1.17229(7) 0.80752(6) 0.0355(3) Uani 1 1 d U
C34 C -0.1268(4) 1.2676(3) 0.8759(2) 0.0374(13) Uani 1 1 d U
C35 C -0.0608(4) 1.3242(3) 0.8686(2) 0.0409(14) Uani 1 1 d U
S36 S -0.03012(11) 1.29614(7) 0.79085(6) 0.0403(3) Uani 1 1 d U
S37 S -0.17811(13) 1.28424(9) 0.94747(7) 0.0615(5) Uani 1 1 d U
C38 C -0.1507(6) 1.1883(4) 0.9615(3) 0.077(2) Uani 1 1 d U
C39 C -0.1386(6) 1.2085(5) 1.0356(3) 0.092(2) Uani 1 1 d U
C40 C -0.1178(7) 1.1265(5) 1.0444(4) 0.104(3) Uani 1 1 d U
S41 S -0.01465(15) 1.42596(8) 0.92729(7) 0.0655(5) Uani 1 1 d U
C42 C 0.1305(6) 1.4297(4) 0.9417(3) 0.087(2) Uani 1 1 d DU
C43 C 0.1634(13) 1.3568(9) 0.9536(7) 0.098(5) Uani 0.50 1 d PDU
C44 C 0.1364(12) 1.3498(9) 1.0168(7) 0.091(5) Uani 0.50 1 d PDU
C43A C 0.1820(14) 1.4090(8) 0.9966(7) 0.108(6) Uani 0.50 1 d PDU
C44A C 0.1635(14) 1.3134(8) 0.9798(9) 0.096(6) Uani 0.50 1 d PDU
S45 S 0.36240(10) 0.91646(6) 0.44197(5) 0.0253(3) Uani 1 1 d U
C46 C 0.4546(3) 0.8438(2) 0.4361(2) 0.0232(10) Uani 1 1 d U
S47 S 0.54048(9) 0.85316(6) 0.51214(5) 0.0253(3) Uani 1 1 d U
C48 C 0.4606(4) 0.7834(2) 0.3780(2) 0.0243(11) Uani 1 1 d U
S49 S 0.38188(10) 0.77131(7) 0.30009(6) 0.0331(3) Uani 1 1 d U
C50 C 0.4515(4) 0.6937(3) 0.2539(2) 0.0332(12) Uani 1 1 d U
C51 C 0.5262(4) 0.6652(3) 0.2881(2) 0.0326(12) Uani 1 1 d U
S52 S 0.54521(10) 0.70641(7) 0.37507(6) 0.0320(3) Uani 1 1 d U
S53 S 0.41462(11) 0.66005(8) 0.16702(6) 0.0427(4) Uani 1 1 d U
C54 C 0.4588(4) 0.7563(3) 0.1597(2) 0.0432(13) Uani 1 1 d U
H54A H 0.4149 0.7974 0.1795 0.052 Uiso 1 1 d R
H54B H 0.4458 0.7461 0.1134 0.052 Uiso 1 1 d R
C55 C 0.5786(4) 0.7910(3) 0.1914(3) 0.0493(15) Uani 1 1 d U
H55A H 0.5931 0.7961 0.2366 0.059 Uiso 1 1 d R
H55B H 0.5933 0.8457 0.1921 0.059 Uiso 1 1 d R
C56 C 0.6571(5) 0.7365(4) 0.1569(3) 0.077(2) Uani 1 1 d U
H56A H 0.7315 0.7609 0.1796 0.115 Uiso 1 1 d R
H56B H 0.6439 0.6821 0.1569 0.115 Uiso 1 1 d R
H56C H 0.6441 0.7321 0.1119 0.115 Uiso 1 1 d R
S57 S 0.59772(12) 0.58340(8) 0.25307(8) 0.0585(4) Uani 1 1 d U
C58 C 0.7481(6) 0.6371(4) 0.2993(4) 0.126(3) Uani 1 1 d U
H58A H 0.7518 0.6667 0.3459 0.151 Uiso 1 1 d R
H58B H 0.7662 0.6773 0.2821 0.151 Uiso 1 1 d R
C59 C 0.8249(7) 0.5876(5) 0.2909(4) 0.137(3) Uani 1 1 d U
H59A H 0.8229 0.5617 0.3217 0.164 Uiso 1 1 d R
H59B H 0.8959 0.6200 0.3041 0.164 Uiso 1 1 d R
C60 C 0.8166(7) 0.5157(5) 0.2217(4) 0.130(3) Uani 1 1 d U
H60A H 0.8742 0.4826 0.2232 0.195 Uiso 1 1 d R
H60B H 0.7472 0.4810 0.2081 0.195 Uiso 1 1 d R
H60C H 0.8212 0.5401 0.1903 0.195 Uiso 1 1 d R
S61 S 0.52131(10) 1.02970(7) 0.85899(6) 0.0303(3) Uani 1 1 d U
C62 C 0.4371(4) 1.0226(2) 0.9117(2) 0.0246(11) Uani 1 1 d U
S63 S 0.35713(10) 0.92495(6) 0.88646(5) 0.0280(3) Uani 1 1 d U
C64 C 0.4406(4) 1.0867(2) 0.9696(2) 0.0289(11) Uani 1 1 d U
S65 S 0.52822(12) 1.18114(7) 0.99695(6) 0.0439(4) Uani 1 1 d U
C66 C 0.4783(5) 1.2319(2) 1.0677(2) 0.0476(15) Uani 1 1 d DU
C67 C 0.4035(4) 1.1862(3) 1.0804(2) 0.0499(15) Uani 1 1 d DU
S68 S 0.36533(11) 1.08146(8) 1.02622(6) 0.0441(4) Uani 1 1 d U
S69 S 0.35721(19) 1.21130(14) 1.15754(11) 0.0441(6) Uiso 0.62 1 d PD
S69A S 0.3528(3) 1.2461(2) 1.14612(19) 0.0498(10) Uiso 0.38 1 d PD
C70 C 0.2104(5) 1.1828(4) 1.1266(3) 0.0687(18) Uiso 1 1 d .
C71 C 0.1630(9) 1.1376(6) 1.1663(5) 0.047(3) Uiso 0.50 1 d P
C72 C 0.1782(7) 1.0614(5) 1.1475(4) 0.122(3) Uiso 1 1 d .
S73A S 0.5642(3) 1.3353(2) 1.11662(18) 0.0377(10) Uiso 0.38 1 d PD
S73 S 0.5197(2) 1.33484(13) 1.12272(12) 0.0432(7) Uiso 0.62 1 d PD
C74 C 0.4856(6) 1.3957(4) 1.0763(4) 0.100(2) Uiso 1 1 d .
C75 C 0.5134(10) 1.3978(7) 1.0212(6) 0.056(3) Uiso 0.50 1 d P
C76 C 0.6214(12) 1.4239(8) 1.0363(7) 0.080(4) Uiso 0.50 1 d P
S77 S 0.17479(9) 0.57097(6) 0.56356(5) 0.0219(3) Uani 1 1 d U
C78 C 0.0938(3) 0.5547(2) 0.4847(2) 0.0197(10) Uani 1 1 d U
S79 S -0.00701(9) 0.61981(6) 0.48342(5) 0.0212(3) Uani 1 1 d U
C80 C 0.1037(3) 0.4930(2) 0.4284(2) 0.0211(10) Uani 1 1 d U
S81 S 0.20061(9) 0.42469(6) 0.42602(6) 0.0264(3) Uani 1 1 d U
C82 C 0.1953(4) 0.3967(2) 0.3410(2) 0.0273(11) Uani 1 1 d U
C83 C 0.1128(4) 0.4188(2) 0.3058(2) 0.0245(11) Uani 1 1 d U
S84 S 0.02080(9) 0.47337(6) 0.34981(5) 0.0263(3) Uani 1 1 d U
S85 S 0.28751(11) 0.33257(7) 0.30589(6) 0.0399(3) Uani 1 1 d U
C86 C 0.4178(4) 0.3863(3) 0.3637(2) 0.0431(14) Uani 1 1 d U
H86A H 0.4738 0.3531 0.3512 0.052 Uiso 1 1 d R
H86B H 0.4137 0.3915 0.4074 0.052 Uiso 1 1 d R
C87 C 0.4513(4) 0.4715(3) 0.3678(3) 0.0527(15) Uani 1 1 d U
H87A H 0.3940 0.5044 0.3781 0.063 Uiso 1 1 d R
H87B H 0.4605 0.4667 0.3249 0.063 Uiso 1 1 d R
C88 C 0.5562(5) 0.5155(3) 0.4193(3) 0.0662(18) Uani 1 1 d U
H88A H 0.5755 0.5697 0.4203 0.099 Uiso 1 1 d R
H88B H 0.5464 0.5208 0.4621 0.099 Uiso 1 1 d R
H88C H 0.6135 0.4828 0.4085 0.099 Uiso 1 1 d R
S89 S 0.08140(10) 0.39066(7) 0.21949(6) 0.0352(3) Uani 1 1 d U
C90 C 0.1061(4) 0.4924(3) 0.2164(2) 0.0421(13) Uani 1 1 d U
H90A H 0.0630 0.5290 0.2420 0.050 Uiso 1 1 d R
H90B H 0.0826 0.4863 0.1711 0.050 Uiso 1 1 d R
C91 C 0.2252(4) 0.5315(3) 0.2412(3) 0.0484(15) Uani 1 1 d U
H91A H 0.2499 0.5346 0.2856 0.058 Uiso 1 1 d R
H91B H 0.2327 0.5872 0.2432 0.058 Uiso 1 1 d R
C92 C 0.2978(5) 0.4818(3) 0.1999(3) 0.0616(17) Uani 1 1 d U
H92A H 0.3725 0.5079 0.2182 0.092 Uiso 1 1 d R
H92B H 0.2916 0.4264 0.1985 0.092 Uiso 1 1 d R
H92C H 0.2742 0.4795 0.1556 0.092 Uiso 1 1 d R
O1A O 0.2361(3) 0.78116(19) 0.5383(2) 0.0619(12) Uani 1 1 d U
C1A C 0.1767(6) 0.7286(4) 0.4212(3) 0.080(2) Uani 1 1 d U
H1AA H 0.1270 0.7686 0.4306 0.120 Uiso 1 1 d R
H1AB H 0.2230 0.7412 0.3959 0.120 Uiso 1 1 d R
H1AC H 0.1361 0.6738 0.3961 0.120 Uiso 1 1 d R
C2A C 0.2453(5) 0.7326(3) 0.4845(4) 0.0594(18) Uani 1 1 d U
C3A C 0.3284(5) 0.6736(3) 0.4783(3) 0.071(2) Uani 1 1 d U
H3AA H 0.3670 0.6818 0.5223 0.107 Uiso 1 1 d R
H3AB H 0.2923 0.6172 0.4550 0.107 Uiso 1 1 d R
H3AC H 0.3792 0.6846 0.4548 0.107 Uiso 1 1 d R
O1B O 0.0794(3) 0.92950(18) 0.78863(15) 0.0386(9) Uani 1 1 d U
C1B C 0.2026(4) 1.0303(3) 0.7814(3) 0.0498(15) Uani 1 1 d U
H1BA H 0.2115 0.9845 0.7429 0.075 Uiso 1 1 d R
H1BB H 0.1748 1.0729 0.7683 0.075 Uiso 1 1 d R
H1BC H 0.2720 1.0527 0.8129 0.075 Uiso 1 1 d R
C2B C 0.1242(4) 1.0008(3) 0.8121(2) 0.0348(12) Uani 1 1 d U
C3B C 0.1014(5) 1.0644(3) 0.8747(3) 0.074(2) Uani 1 1 d U
H3BA H 0.0503 1.0377 0.8899 0.110 Uiso 1 1 d R
H3BB H 0.1676 1.0877 0.9090 0.110 Uiso 1 1 d R
H3BC H 0.0704 1.1079 0.8644 0.110 Uiso 1 1 d R

loop_
_atom_site_aniso_label
_atom_site_aniso_U_11
_atom_site_aniso_U_22
_atom_site_aniso_U_33
_atom_site_aniso_U_23
_atom_site_aniso_U_13
_atom_site_aniso_U_12
N1 0.018(2) 0.0111(17) 0.023(2) -0.0006(15) 0.0088(17) 0.0024(14)
N2 0.019(2) 0.0272(19) 0.016(2) 0.0073(16) 0.0072(16) 0.0057(16)
N3 0.030(2) 0.0198(18) 0.0138(19) -0.0002(16) 0.0104(17) 0.0003(16)
N4 0.023(2) 0.0117(16) 0.019(2) 0.0008(15) 0.0084(17) 0.0044(15)
C1 0.012(2) 0.015(2) 0.024(2) 0.0066(19) 0.0072(19) 0.0029(17)
C2 0.015(2) 0.015(2) 0.017(2) 0.0017(18) 0.0048(19) 0.0026(17)
C3 0.019(2) 0.0109(19) 0.016(2) 0.0013(18) 0.0033(19) 0.0014(17)
C4 0.014(2) 0.013(2) 0.021(2) 0.0043(18) 0.0039(19) 0.0011(17)
C5 0.016(2) 0.018(2) 0.016(2) 0.0033(18) 0.0031(19) 0.0005(18)
C6 0.017(2) 0.017(2) 0.018(2) 0.0079(19) 0.004(2) -0.0003(18)
C7 0.019(2) 0.020(2) 0.019(2) 0.0078(19) 0.006(2) 0.0009(18)
C8 0.013(2) 0.024(2) 0.023(3) 0.008(2) 0.011(2) 0.0028(18)
C9 0.015(2) 0.020(2) 0.023(3) 0.0077(19) 0.007(2) 0.0050(18)
C10 0.014(2) 0.029(2) 0.021(2) 0.010(2) 0.005(2) 0.0025(19)
C11 0.018(2) 0.023(2) 0.023(3) 0.011(2) 0.007(2) 0.0068(19)
C12 0.020(2) 0.021(2) 0.018(2) 0.0078(19) 0.004(2) 0.0023(18)
C13 0.023(3) 0.022(2) 0.018(2) 0.008(2) 0.006(2) 0.0009(19)
C14 0.020(2) 0.022(2) 0.018(2) 0.009(2) 0.009(2) 0.0043(19)
C15 0.026(3) 0.021(2) 0.017(2) 0.0055(19) 0.008(2) 0.0048(19)
C16 0.019(2) 0.015(2) 0.024(3) 0.008(2) 0.007(2) 0.0029(18)
C17 0.016(2) 0.012(2) 0.022(2) 0.0050(19) 0.006(2) 0.0004(17)
C18 0.017(2) 0.013(2) 0.019(2) 0.0026(18) 0.0083(19) -0.0007(17)
C19 0.018(2) 0.0106(19) 0.020(2) 0.0043(18) 0.008(2) 0.0013(17)
C20 0.015(2) 0.014(2) 0.029(3) 0.0056(19) 0.008(2) 0.0031(18)
C21 0.021(3) 0.027(2) 0.025(3) 0.009(2) 0.006(2) 0.004(2)
C22 0.026(3) 0.021(2) 0.031(3) 0.011(2) 0.006(2) -0.0019(19)
C23 0.030(3) 0.053(3) 0.036(3) 0.023(2) 0.017(2) 0.019(2)
C24 0.022(3) 0.051(3) 0.027(3) 0.018(2) 0.003(2) -0.009(2)
C25 0.035(3) 0.029(2) 0.024(3) 0.010(2) 0.009(2) -0.004(2)
C26 0.033(3) 0.024(2) 0.028(3) 0.009(2) 0.000(2) 0.006(2)
C27 0.021(3) 0.020(2) 0.048(3) 0.012(2) -0.001(2) 0.0055(19)
C28 0.027(3) 0.019(2) 0.053(3) 0.012(2) 0.023(2) 0.0063(19)
S29 0.0245(7) 0.0182(5) 0.0327(7) 0.0037(5) 0.0165(6) 0.0058(5)
C30 0.021(3) 0.020(2) 0.025(3) 0.003(2) 0.007(2) 0.0071(19)
S31 0.0303(7) 0.0121(5) 0.0317(7) 0.0043(5) 0.0130(6) 0.0048(5)
C32 0.026(3) 0.022(2) 0.026(3) 0.002(2) 0.006(2) 0.0080(19)
S33 0.0322(8) 0.0359(7) 0.0278(7) -0.0016(6) 0.0124(6) 0.0070(6)
C34 0.035(3) 0.042(3) 0.023(3) -0.001(2) 0.008(2) 0.017(2)
C35 0.046(3) 0.036(3) 0.026(3) -0.007(2) 0.011(2) 0.014(3)
S36 0.0587(10) 0.0198(6) 0.0326(8) -0.0022(6) 0.0146(7) 0.0090(6)
S37 0.0581(11) 0.0751(10) 0.0332(9) -0.0042(8) 0.0226(8) 0.0149(8)
C38 0.104(5) 0.086(4) 0.049(4) 0.030(3) 0.031(4) 0.009(4)
C39 0.103(5) 0.128(5) 0.068(5) 0.050(4) 0.042(4) 0.029(4)
C40 0.107(6) 0.139(6) 0.090(5) 0.063(5) 0.040(4) 0.015(5)
S41 0.0919(14) 0.0345(8) 0.0421(9) -0.0146(7) 0.0173(9) 0.0024(8)
C42 0.067(5) 0.088(5) 0.077(5) 0.006(4) 0.013(4) -0.007(4)
C43 0.062(8) 0.120(9) 0.081(9) 0.007(7) 0.019(7) 0.004(8)
C44 0.058(8) 0.090(8) 0.101(9) 0.021(7) 0.002(7) 0.013(7)
C43A 0.095(9) 0.102(9) 0.117(9) 0.034(7) 0.019(8) 0.030(7)
C44A 0.077(9) 0.070(8) 0.122(10) 0.029(7) 0.006(8) 0.005(7)
S45 0.0314(7) 0.0280(6) 0.0211(6) 0.0112(5) 0.0121(5) 0.0090(5)
C46 0.024(3) 0.023(2) 0.025(3) 0.009(2) 0.013(2) 0.0028(19)
S47 0.0233(7) 0.0317(6) 0.0246(7) 0.0107(5) 0.0132(5) 0.0101(5)
C48 0.027(3) 0.021(2) 0.027(3) 0.010(2) 0.010(2) 0.0022(19)
S49 0.0432(8) 0.0332(6) 0.0238(7) 0.0091(6) 0.0132(6) 0.0103(6)
C50 0.038(3) 0.030(2) 0.026(3) 0.003(2) 0.017(2) -0.003(2)
C51 0.031(3) 0.029(2) 0.032(3) 0.002(2) 0.015(2) 0.002(2)
S52 0.0370(8) 0.0280(6) 0.0341(7) 0.0107(6) 0.0168(6) 0.0105(6)
S53 0.0453(9) 0.0441(8) 0.0258(7) 0.0000(6) 0.0128(6) -0.0075(6)
C54 0.044(3) 0.054(3) 0.031(3) 0.016(2) 0.011(3) 0.002(3)
C55 0.046(4) 0.058(3) 0.041(3) 0.022(3) 0.005(3) -0.014(3)
C56 0.050(4) 0.092(4) 0.090(5) 0.036(4) 0.025(4) 0.006(3)
S57 0.0401(9) 0.0511(8) 0.0623(10) -0.0064(8) 0.0206(8) 0.0154(7)
C58 0.083(5) 0.092(5) 0.149(6) -0.020(4) 0.045(5) 0.033(4)
C59 0.099(6) 0.146(6) 0.105(6) -0.007(5) -0.005(5) 0.067(5)
C60 0.108(6) 0.127(6) 0.130(6) 0.023(5) 0.025(5) 0.037(5)
S61 0.0355(8) 0.0288(6) 0.0207(7) 0.0059(5) 0.0054(6) -0.0078(5)
C62 0.026(3) 0.026(2) 0.021(3) 0.009(2) 0.007(2) 0.004(2)
S63 0.0328(7) 0.0285(6) 0.0193(6) 0.0054(5) 0.0097(6) -0.0026(5)
C64 0.035(3) 0.025(2) 0.017(2) -0.001(2) 0.004(2) 0.004(2)
S65 0.0645(10) 0.0284(7) 0.0281(8) 0.0046(6) 0.0046(7) -0.0045(6)
C66 0.069(4) 0.025(3) 0.029(3) 0.000(2) -0.008(3) 0.010(3)
C67 0.049(4) 0.049(3) 0.028(3) -0.011(3) 0.008(3) 0.015(3)
S68 0.0379(8) 0.0521(8) 0.0274(8) -0.0023(6) 0.0131(6) 0.0030(6)
S77 0.0237(7) 0.0161(5) 0.0237(6) 0.0042(5) 0.0069(5) 0.0064(5)
C78 0.021(2) 0.016(2) 0.024(2) 0.0086(19) 0.010(2) 0.0021(18)
S79 0.0218(6) 0.0145(5) 0.0227(6) 0.0025(5) 0.0051(5) 0.0039(5)
C80 0.022(3) 0.017(2) 0.026(3) 0.008(2) 0.010(2) 0.0033(18)
S81 0.0311(7) 0.0228(6) 0.0279(7) 0.0079(5) 0.0148(6) 0.0110(5)
C82 0.031(3) 0.019(2) 0.034(3) 0.007(2) 0.020(2) 0.004(2)
C83 0.034(3) 0.019(2) 0.021(3) 0.005(2) 0.014(2) 0.000(2)
S84 0.0270(7) 0.0267(6) 0.0233(7) 0.0056(5) 0.0101(5) 0.0050(5)
S85 0.0443(9) 0.0326(7) 0.0433(8) 0.0061(6) 0.0272(7) 0.0163(6)
C86 0.038(3) 0.047(3) 0.054(3) 0.022(3) 0.026(3) 0.022(2)
C87 0.043(4) 0.051(3) 0.073(4) 0.033(3) 0.013(3) 0.014(3)
C88 0.055(4) 0.057(3) 0.085(4) 0.032(3) 0.005(3) 0.014(3)
S89 0.0391(8) 0.0373(7) 0.0240(7) 0.0050(6) 0.0128(6) -0.0002(6)
C90 0.050(4) 0.050(3) 0.042(3) 0.027(3) 0.024(3) 0.017(3)
C91 0.059(4) 0.036(3) 0.057(4) 0.027(3) 0.015(3) -0.001(3)
C92 0.050(4) 0.072(4) 0.075(4) 0.035(3) 0.030(3) 0.004(3)
O1A 0.065(3) 0.0301(19) 0.089(3) 0.005(2) 0.055(2) -0.0023(18)
C1A 0.087(5) 0.060(4) 0.102(5) 0.032(4) 0.048(4) -0.012(3)
C2A 0.060(4) 0.032(3) 0.088(5) 0.015(3) 0.047(4) -0.015(3)
C3A 0.070(4) 0.045(3) 0.106(5) 0.018(3) 0.061(4) 0.009(3)
O1B 0.040(2) 0.0270(18) 0.040(2) 0.0022(16) 0.0140(17) 0.0019(16)
C1B 0.042(3) 0.050(3) 0.062(4) 0.033(3) 0.002(3) -0.002(3)
C2B 0.031(3) 0.036(3) 0.032(3) 0.010(2) 0.003(2) 0.011(2)
C3B 0.080(5) 0.049(3) 0.062(4) -0.011(3) 0.018(3) 0.013(3)

loop_
_atom_type_symbol
_atom_type_description
_atom_type_scat_dispersion_real
_atom_type_scat_dispersion_imag
_atom_type_scat_source
C C 0.0033 0.0016 'International Tables Vol C Tables 4.2.6.8 and 6.1.1.4'
H H 0.0000 0.0000 'International Tables Vol C Tables 4.2.6.8 and 6.1.1.4'
N N 0.0061 0.0033 'International Tables Vol C Tables 4.2.6.8 and 6.1.1.4'
S S 0.1246 0.1234 'International Tables Vol C Tables 4.2.6.8 and 6.1.1.4'
O O 0.0106 0.0060 'International Tables Vol C Tables 4.2.6.8 and 6.1.1.4'

loop_
_geom_angle_atom_site_label_1
_geom_angle_atom_site_label_2
_geom_angle_atom_site_label_3
_geom_angle
C1 N1 C4 111.5(3)
C1 N1 H1A 124.3
C4 N1 H1A 124.3
C6 N2 C9 112.0(3)
C6 N2 H2A 124.0
C9 N2 H2A 124.0
C11 N3 C14 111.8(3)
C11 N3 H3A 124.1
C14 N3 H3A 124.1
C19 N4 C16 111.7(3)
C19 N4 H4A 124.2
C16 N4 H4A 124.2
C2 C1 N1 106.4(3)
C2 C1 C20 132.0(4)
N1 C1 C20 121.4(3)
C1 C2 C3 108.3(3)
C1 C2 S29 134.1(3)
C3 C2 S29 117.4(3)
C4 C3 C2 108.9(3)
C4 C3 S31 134.9(3)
C2 C3 S31 116.0(3)
C3 C4 N1 105.0(3)
C3 C4 C5 132.3(3)
N1 C4 C5 122.1(3)
C4 C5 C6 111.0(3)
C4 C5 C21 109.0(3)
C6 C5 C21 109.4(3)
C4 C5 C22 109.4(3)
C6 C5 C22 109.2(3)
C21 C5 C22 108.8(3)
C7 C6 N2 105.7(4)
C7 C6 C5 134.2(4)
N2 C6 C5 120.0(3)
C6 C7 C8 108.0(4)
C6 C7 S45 135.5(4)
C8 C7 S45 116.4(3)
C9 C8 C7 109.2(3)
C9 C8 S47 134.2(4)
C7 C8 S47 116.6(3)
C8 C9 N2 105.1(4)
C8 C9 C10 133.4(4)
N2 C9 C10 121.2(3)
C9 C10 C11 110.7(4)
C9 C10 C24 108.8(4)
C11 C10 C24 110.0(3)
C9 C10 C23 109.4(3)
C11 C10 C23 108.7(4)
C24 C10 C23 109.3(4)
C12 C11 N3 105.1(4)
C12 C11 C10 133.6(4)
N3 C11 C10 121.1(4)
C11 C12 C13 109.0(4)
C11 C12 S61 134.1(3)
C13 C12 S61 116.8(3)
C14 C13 C12 108.1(4)
C14 C13 S63 135.3(3)
C12 C13 S63 116.6(3)
C13 C14 N3 106.0(4)
C13 C14 C15 134.4(4)
N3 C14 C15 119.5(3)
C16 C15 C14 109.2(3)
C16 C15 C25 110.9(4)
C14 C15 C25 109.3(3)
C16 C15 C26 110.0(3)
C14 C15 C26 108.6(4)
C25 C15 C26 108.7(4)
C17 C16 N4 105.6(4)
C17 C16 C15 133.7(4)
N4 C16 C15 120.7(3)
C16 C17 C18 108.3(3)
C16 C17 S77 135.4(3)
C18 C17 S77 116.3(3)
C19 C18 C17 108.6(4)
C19 C18 S79 134.1(4)
C17 C18 S79 117.3(3)
C18 C19 N4 105.9(4)
C18 C19 C20 133.3(4)
N4 C19 C20 120.8(3)
C19 C20 C1 109.6(3)
C19 C20 C27 110.6(3)
C1 C20 C27 109.8(4)
C19 C20 C28 108.9(4)
C1 C20 C28 110.0(3)
C27 C20 C28 107.9(4)
C5 C21 H21A 109.4
C5 C21 H21B 109.2
H21A C21 H21B 109.5
C5 C21 H21C 109.9
H21A C21 H21C 109.5
H21B C21 H21C 109.5
C5 C22 H22A 108.8
C5 C22 H22B 110.1
H22A C22 H22B 109.5
C5 C22 H22C 109.4
H22A C22 H22C 109.5
H22B C22 H22C 109.5
C10 C23 H23A 108.6
C10 C23 H23B 110.7
H23A C23 H23B 109.5
C10 C23 H23C 109.1
H23A C23 H23C 109.5
H23B C23 H23C 109.5
C10 C24 H24A 108.9
C10 C24 H24B 109.3
H24A C24 H24B 109.5
C10 C24 H24C 110.2
H24A C24 H24C 109.5
H24B C24 H24C 109.5
C15 C25 H25A 109.8
C15 C25 H25B 109.2
H25A C25 H25B 109.5
C15 C25 H25C 109.4
H25A C25 H25C 109.5
H25B C25 H25C 109.5
C15 C26 H26A 109.3
C15 C26 H26B 109.5
H26A C26 H26B 109.5
C15 C26 H26C 109.6
H26A C26 H26C 109.5
H26B C26 H26C 109.5
C20 C27 H27A 108.8
C20 C27 H27B 110.1
H27A C27 H27B 109.5
C20 C27 H27C 109.5
H27A C27 H27C 109.5
H27B C27 H27C 109.5
C20 C28 H28A 108.5
C20 C28 H28B 109.9
H28A C28 H28B 109.5
C20 C28 H28C 110.0
H28A C28 H28C 109.5
H28B C28 H28C 109.5
C2 S29 C30 93.63(19)
C32 C30 S29 120.9(3)
C32 C30 S31 123.0(3)
S29 C30 S31 116.1(2)
C3 S31 C30 93.82(19)
C30 C32 S36 124.0(4)
C30 C32 S33 122.8(3)
S36 C32 S33 113.2(2)
C34 S33 C32 93.3(2)
C35 C34 S33 117.6(4)
C35 C34 S37 125.0(4)
S33 C34 S37 117.2(3)
C34 C35 S41 125.1(4)
C34 C35 S36 116.5(4)
S41 C35 S36 118.1(3)
C32 S36 C35 94.2(2)
C34 S37 C38 101.2(2)
C39 C38 S37 108.0(5)
C38 C39 C40 105.9(6)
C35 S41 C42 102.0(3)
C43A C42 C43 40.7(8)
C43A C42 S41 115.6(9)
C43 C42 S41 110.6(8)
C43A C43 C44A 93.9(11)
C43A C43 C42 68.8(6)
C44A C43 C42 152.4(15)
C43A C43 C44 62.4(10)
C44A C43 C44 38.1(9)
C42 C43 C44 115.1(9)
C44A C44 C43A 79.5(10)
C44A C44 C43 45.5(7)
C43A C44 C43 39.5(8)
C43 C43A C44 78.1(10)
C43 C43A C42 70.5(7)
C44 C43A C42 126.2(14)
C43 C43A C44A 45.7(7)
C44 C43A C44A 37.6(8)
C42 C43A C44A 113.1(10)
C44 C44A C43 96.4(10)
C44 C44A C43A 62.9(10)
C43 C44A C43A 40.4(10)
C46 S45 C7 93.0(2)
C48 C46 S45 123.3(4)
C48 C46 S47 120.6(3)
S45 C46 S47 116.0(2)
C8 S47 C46 93.1(2)
C46 C48 S49 123.8(3)
C46 C48 S52 121.8(4)
S49 C48 S52 114.3(2)
C48 S49 C50 94.8(2)
C51 C50 S53 125.9(3)
C51 C50 S49 117.3(3)
S53 C50 S49 116.8(3)
C50 C51 S57 125.4(3)
C50 C51 S52 117.3(3)
S57 C51 S52 117.0(3)
C51 S52 C48 94.93(16)
C50 S53 C54 99.62(17)
C55 C54 S53 114.4(4)
C55 C54 H54A 109.3
S53 C54 H54A 108.7
C55 C54 H54B 107.9
S53 C54 H54B 108.6
H54A C54 H54B 107.8
C54 C55 C56 114.1(5)
C54 C55 H55A 107.9
C56 C55 H55A 108.0
C54 C55 H55B 109.8
C56 C55 H55B 109.0
H55A C55 H55B 107.8
C55 C56 H56A 110.4
C55 C56 H56B 109.5
H56A C56 H56B 109.5
C55 C56 H56C 108.5
H56A C56 H56C 109.5
H56B C56 H56C 109.5
C51 S57 C58 100.3(3)
C59 C58 S57 116.1(6)
C59 C58 H58A 110.4
S57 C58 H58A 109.2
C59 C58 H58B 105.5
S57 C58 H58B 107.6
H58A C58 H58B 107.7
C58 C59 C60 120.1(7)
C58 C59 H59A 104.8
C60 C59 H59A 106.5
C58 C59 H59B 110.4
C60 C59 H59B 107.2
H59A C59 H59B 107.2
C59 C60 H60A 111.5
C59 C60 H60B 108.8
H60A C60 H60B 109.5
C59 C60 H60C 108.1
H60A C60 H60C 109.5
H60B C60 H60C 109.5
C12 S61 C62 93.43(15)
C64 C62 S63 122.8(3)
C64 C62 S61 121.1(3)
S63 C62 S61 116.0(2)
C13 S63 C62 94.07(15)
C62 C64 S68 123.3(3)
C62 C64 S65 122.3(4)
S68 C64 S65 114.3(2)
C64 S65 C66 95.1(2)
C67 C66 S73 117.9(4)
C67 C66 S65 116.9(3)
S73 C66 S65 125.1(4)
C67 C66 S73A 134.1(4)
S73 C66 S73A 18.94(15)
S65 C66 S73A 108.0(3)
C66 C67 S69A 111.7(4)
C66 C67 S68 117.7(3)
S69A C67 S68 130.4(4)
C66 C67 S69 128.1(4)
S69A C67 S69 23.99(14)
S68 C67 S69 112.7(3)
C67 S68 C64 95.2(2)
S69A S69 C70 87.9(5)
S69A S69 C67 69.2(4)
C70 S69 C67 102.1(3)
S69 S69A C67 86.8(4)
S69 S69A C70 69.4(4)
C67 S69A C70 101.7(3)
C71 C70 S69 110.5(8)
C71 C70 S69A 130.1(8)
S69 C70 S69A 22.69(14)
C72 C71 C70 112.8(13)
S73 S73A C74 72.8(6)
S73 S73A C66 68.4(5)
C74 S73A C66 98.2(4)
S73A S73 C74 88.1(6)
S73A S73 C66 92.6(5)
C74 S73 C66 106.5(3)
C75 C74 S73 132.7(9)
C75 C74 S73A 116.3(9)
S73 C74 S73A 19.07(16)
C74 C75 C76 108.6(16)
C17 S77 C78 94.14(14)
C80 C78 S79 121.3(4)
C80 C78 S77 122.1(3)
S79 C78 S77 116.5(2)
C18 S79 C78 93.74(15)
C78 C80 S84 123.0(3)
C78 C80 S81 123.8(4)
S84 C80 S81 113.2(2)
C82 S81 C80 94.1(2)
C83 C82 S85 124.1(3)
C83 C82 S81 117.2(3)
S85 C82 S81 118.3(3)
C82 C83 S89 126.3(3)
C82 C83 S84 116.4(3)
S89 C83 S84 117.0(3)
C80 S84 C83 94.5(2)
C82 S85 C86 102.2(2)
C87 C86 S85 115.1(4)
C87 C86 H86A 108.5
S85 C86 H86A 108.9
C87 C86 H86B 107.6
S85 C86 H86B 108.7
H86A C86 H86B 107.8
C86 C87 C88 113.0(5)
C86 C87 H87A 109.0
C88 C87 H87A 109.1
C86 C87 H87B 108.3
C88 C87 H87B 109.0
H87A C87 H87B 108.2
C87 C88 H88A 110.8
C87 C88 H88B 108.8
H88A C88 H88B 109.5
C87 C88 H88C 108.9
H88A C88 H88C 109.5
H88B C88 H88C 109.5
C83 S89 C90 100.6(2)
C91 C90 S89 113.7(4)
C91 C90 H90A 109.6
S89 C90 H90A 109.0
C91 C90 H90B 107.6
S89 C90 H90B 108.8
H90A C90 H90B 107.9
C92 C91 C90 113.4(4)
C92 C91 H91A 107.8
C90 C91 H91A 107.6
C92 C91 H91B 109.7
C90 C91 H91B 110.3
H91A C91 H91B 107.9
C91 C92 H92A 110.4
C91 C92 H92B 109.9
H92A C92 H92B 109.5
C91 C92 H92C 108.1
H92A C92 H92C 109.5
H92B C92 H92C 109.5
C2A C1A H1AA 109.4
C2A C1A H1AB 109.1
H1AA C1A H1AB 109.5
C2A C1A H1AC 109.9
H1AA C1A H1AC 109.5
H1AB C1A H1AC 109.5
O1A C2A C1A 122.1(6)
O1A C2A C3A 121.9(7)
C1A C2A C3A 116.0(6)
C2A C3A H3AA 108.1
C2A C3A H3AB 109.9
H3AA C3A H3AB 109.5
C2A C3A H3AC 110.4
H3AA C3A H3AC 109.5
H3AB C3A H3AC 109.5
C2B C1B H1BA 109.3
C2B C1B H1BB 109.3
H1BA C1B H1BB 109.5
C2B C1B H1BC 109.8
H1BA C1B H1BC 109.5
H1BB C1B H1BC 109.5
O1B C2B C1B 122.2(4)
O1B C2B C3B 120.7(5)
C1B C2B C3B 117.0(5)
C2B C3B H3BA 109.1
C2B C3B H3BB 110.6
H3BA C3B H3BB 109.5
C2B C3B H3BC 108.7
H3BA C3B H3BC 109.5
H3BB C3B H3BC 109.5

loop_
_geom_bond_atom_site_label_1
_geom_bond_atom_site_label_2
_geom_bond_distance
N1 C1 1.380(5)
N1 C4 1.397(5)
N1 H1A 0.8800
N2 C6 1.384(5)
N2 C9 1.390(5)
N2 H2A 0.8800
N3 C11 1.381(5)
N3 C14 1.381(5)
N3 H3A 0.8800
N4 C19 1.371(5)
N4 C16 1.387(5)
N4 H4A 0.8800
C1 C2 1.371(5)
C1 C20 1.511(5)
C2 C3 1.417(5)
C2 S29 1.750(4)
C3 C4 1.382(5)
C3 S31 1.763(4)
C4 C5 1.507(5)
C5 C6 1.508(6)
C5 C21 1.536(6)
C5 C22 1.537(5)
C6 C7 1.372(5)
C7 C8 1.426(6)
C7 S45 1.759(4)
C8 C9 1.365(5)
C8 S47 1.753(4)
C9 C10 1.495(6)
C10 C11 1.512(6)
C10 C24 1.539(6)
C10 C23 1.532(5)
C11 C12 1.372(5)
C12 C13 1.415(5)
C12 S61 1.763(4)
C13 C14 1.365(5)
C13 S63 1.755(4)
C14 C15 1.520(6)
C15 C16 1.498(6)
C15 C25 1.539(5)
C15 C26 1.542(5)
C16 C17 1.376(5)
C17 C18 1.411(6)
C17 S77 1.757(4)
C18 C19 1.376(5)
C18 S79 1.757(4)
C19 C20 1.496(6)
C20 C27 1.529(6)
C20 C28 1.536(5)
C21 H21A 0.9599
C21 H21B 0.9601
C21 H21C 0.9599
C22 H22A 0.9600
C22 H22B 0.9600
C22 H22C 0.9599
C23 H23A 0.9599
C23 H23B 0.9601
C23 H23C 0.9599
C24 H24A 0.9599
C24 H24B 0.9601
C24 H24C 0.9600
C25 H25A 0.9599
C25 H25B 0.9600
C25 H25C 0.9601
C26 H26A 0.9602
C26 H26B 0.9600
C26 H26C 0.9600
C27 H27A 0.9600
C27 H27B 0.9601
C27 H27C 0.9600
C28 H28A 0.9599
C28 H28B 0.9601
C28 H28C 0.9599
S29 C30 1.766(4)
C30 C32 1.338(5)
C30 S31 1.766(4)
C32 S36 1.747(4)
C32 S33 1.761(5)
S33 C34 1.752(5)
C34 C35 1.337(7)
C34 S37 1.774(5)
C35 S41 1.745(5)
C35 S36 1.747(5)
S37 C38 1.865(7)
C38 C39 1.529(8)
C39 C40 1.556(10)
S41 C42 1.789(8)
C42 C43A 1.453(13)
C42 C43 1.469(14)
C43 C43A 1.017(19)
C43 C44A 1.124(16)
C43 C44 1.565(13)
C44 C44A 0.971(19)
C44 C43A 1.418(18)
C43A C44A 1.566(13)
S45 C46 1.762(4)
C46 C48 1.349(5)
C46 S47 1.770(5)
C48 S49 1.754(5)
C48 S52 1.761(4)
S49 C50 1.767(4)
C50 C51 1.337(5)
C50 S53 1.755(5)
C51 S57 1.751(4)
C51 S52 1.757(5)
S53 C54 1.825(5)
C54 C55 1.516(7)
C54 H54A 0.9600
C54 H54B 0.9601
C55 C56 1.531(7)
C55 H55A 0.9600
C55 H55B 0.9600
C56 H56A 0.9600
C56 H56B 0.9600
C56 H56C 0.9600
S57 C58 1.958(8)
C58 C59 1.334(9)
C58 H58A 0.9600
C58 H58B 0.9601
C59 C60 1.560(9)
C59 H59A 0.9598
C59 H59B 0.9600
C60 H60A 0.9600
C60 H60B 0.9599
C60 H60C 0.9600
S61 C62 1.769(4)
C62 C64 1.344(5)
C62 S63 1.764(4)
C64 S68 1.753(5)
C64 S65 1.759(5)
S65 C66 1.757(5)
C66 C67 1.342(7)
C66 S73 1.731(5)
C66 S73A 1.860(5)
C67 S69A 1.717(5)
C67 S68 1.747(5)
C67 S69 1.834(5)
S69 S69A 0.747(4)
S69 C70 1.812(7)
S69A C70 1.935(7)
C70 C71 1.569(18)
C71 C72 1.280(16)
S73A S73 0.604(4)
S73A C74 1.849(9)
S73 C74 1.767(8)
C74 C75 1.361(17)
C75 C76 1.34(2)
S77 C78 1.763(5)
C78 C80 1.347(5)
C78 S79 1.761(4)
C80 S84 1.753(5)
C80 S81 1.757(4)
S81 C82 1.759(5)
C82 C83 1.345(6)
C82 S85 1.756(4)
C83 S89 1.754(4)
C83 S84 1.761(4)
S85 C86 1.821(5)
C86 C87 1.494(6)
C86 H86A 0.9600
C86 H86B 0.9599
C87 C88 1.509(7)
C87 H87A 0.9601
C87 H87B 0.9598
C88 H88A 0.9599
C88 H88B 0.9600
C88 H88C 0.9601
S89 C90 1.824(5)
C90 C91 1.517(7)
C90 H90A 0.9600
C90 H90B 0.9600
C91 C92 1.505(7)
C91 H91A 0.9599
C91 H91B 0.9600
C92 H92A 0.9601
C92 H92B 0.9601
C92 H92C 0.9600
O1A C2A 1.214(6)
C1A C2A 1.480(9)
C1A H1AA 0.9599
C1A H1AB 0.9601
C1A H1AC 0.9600
C2A C3A 1.505(8)
C3A H3AA 0.9598
C3A H3AB 0.9600
C3A H3AC 0.9600
O1B C2B 1.209(5)
C1B C2B 1.484(6)
C1B H1BA 0.9598
C1B H1BB 0.9601
C1B H1BC 0.9600
C2B C3B 1.516(6)
C3B H3BA 0.9599
C3B H3BB 0.9600
C3B H3BC 0.9599

loop_
_geom_torsion_atom_site_label_1
_geom_torsion_atom_site_label_2
_geom_torsion_atom_site_label_3
_geom_torsion_atom_site_label_4
_geom_torsion
C4 N1 C1 C2 0.5(5)
C4 N1 C1 C20 175.4(4)
N1 C1 C2 C3 0.0(5)
C20 C1 C2 C3 -174.2(4)
N1 C1 C2 S29 175.2(4)
C20 C1 C2 S29 1.1(8)
C1 C2 C3 C4 -0.5(5)
S29 C2 C3 C4 -176.6(3)
C1 C2 C3 S31 175.8(3)
S29 C2 C3 S31 -0.3(5)
C2 C3 C4 N1 0.7(5)
S31 C3 C4 N1 -174.6(4)
C2 C3 C4 C5 172.0(4)
S31 C3 C4 C5 -3.3(8)
C1 N1 C4 C3 -0.8(5)
C1 N1 C4 C5 -173.2(4)
C3 C4 C5 C6 141.7(5)
N1 C4 C5 C6 -48.3(5)
C3 C4 C5 C21 -97.7(5)
N1 C4 C5 C21 72.3(5)
C3 C4 C5 C22 21.1(7)
N1 C4 C5 C22 -168.9(4)
C9 N2 C6 C7 -1.2(4)
C9 N2 C6 C5 -178.1(3)
C4 C5 C6 C7 134.1(5)
C21 C5 C6 C7 13.8(6)
C22 C5 C6 C7 -105.2(5)
C4 C5 C6 N2 -50.1(5)
C21 C5 C6 N2 -170.4(3)
C22 C5 C6 N2 70.6(5)
N2 C6 C7 C8 1.0(4)
C5 C6 C7 C8 177.2(4)
N2 C6 C7 S45 -177.8(3)
C5 C6 C7 S45 -1.6(8)
C6 C7 C8 C9 -0.4(5)
S45 C7 C8 C9 178.7(3)
C6 C7 C8 S47 179.6(3)
S45 C7 C8 S47 -1.4(4)
C7 C8 C9 N2 -0.3(5)
S47 C8 C9 N2 179.7(3)
C7 C8 C9 C10 -174.0(4)
S47 C8 C9 C10 6.0(8)
C6 N2 C9 C8 1.0(5)
C6 N2 C9 C10 175.6(4)
C8 C9 C10 C11 -142.7(5)
N2 C9 C10 C11 44.5(5)
C8 C9 C10 C24 96.4(5)
N2 C9 C10 C24 -76.5(5)
C8 C9 C10 C23 -22.9(6)
N2 C9 C10 C23 164.2(4)
C14 N3 C11 C12 -0.3(5)
C14 N3 C11 C10 175.4(4)
C9 C10 C11 C12 -125.6(5)
C24 C10 C11 C12 -5.3(7)
C23 C10 C11 C12 114.3(5)
C9 C10 C11 N3 60.2(5)
C24 C10 C11 N3 -179.6(4)
C23 C10 C11 N3 -60.0(5)
N3 C11 C12 C13 -0.1(5)
C10 C11 C12 C13 -175.0(5)
N3 C11 C12 S61 177.2(3)
C10 C11 C12 S61 2.3(8)
C11 C12 C13 C14 0.5(5)
S61 C12 C13 C14 -177.3(3)
C11 C12 C13 S63 180.0(3)
S61 C12 C13 S63 2.2(5)
C12 C13 C14 N3 -0.6(5)
S63 C13 C14 N3 180.0(4)
C12 C13 C14 C15 175.2(4)
S63 C13 C14 C15 -4.1(8)
C11 N3 C14 C13 0.6(5)
C11 N3 C14 C15 -176.0(4)
C13 C14 C15 C16 132.6(5)
N3 C14 C15 C16 -52.0(5)
C13 C14 C15 C25 11.1(7)
N3 C14 C15 C25 -173.5(4)
C13 C14 C15 C26 -107.4(5)
N3 C14 C15 C26 68.0(5)
C19 N4 C16 C17 0.2(5)
C19 N4 C16 C15 178.0(4)
C14 C15 C16 C17 117.3(5)
C25 C15 C16 C17 -122.1(5)
C26 C15 C16 C17 -1.8(7)
C14 C15 C16 N4 -59.8(5)
C25 C15 C16 N4 60.8(5)
C26 C15 C16 N4 -178.9(4)
N4 C16 C17 C18 -0.4(4)
C15 C16 C17 C18 -177.8(4)
N4 C16 C17 S77 -178.4(3)
C15 C16 C17 S77 4.2(8)
C16 C17 C18 C19 0.4(5)
S77 C17 C18 C19 178.9(3)
C16 C17 C18 S79 -178.8(3)
S77 C17 C18 S79 -0.4(4)
C17 C18 C19 N4 -0.3(4)
S79 C18 C19 N4 178.7(3)
C17 C18 C19 C20 179.7(4)
S79 C18 C19 C20 -1.2(7)
C16 N4 C19 C18 0.1(4)
C16 N4 C19 C20 -180.0(4)
C18 C19 C20 C1 -122.4(5)
N4 C19 C20 C1 57.7(5)
C18 C19 C20 C27 -1.1(6)
N4 C19 C20 C27 178.9(4)
C18 C19 C20 C28 117.3(5)
N4 C19 C20 C28 -62.7(5)
C2 C1 C20 C19 -134.8(5)
N1 C1 C20 C19 51.8(5)
C2 C1 C20 C27 103.5(5)
N1 C1 C20 C27 -69.9(5)
C2 C1 C20 C28 -15.1(7)
N1 C1 C20 C28 171.5(4)
C1 C2 S29 C30 175.4(5)
C3 C2 S29 C30 -9.7(4)
C2 S29 C30 C32 -165.7(4)
C2 S29 C30 S31 16.8(3)
C4 C3 S31 C30 -174.8(5)
C2 C3 S31 C30 10.1(4)
C32 C30 S31 C3 165.6(4)
S29 C30 S31 C3 -17.0(3)
S29 C30 C32 S36 -175.1(3)
S31 C30 C32 S36 2.2(6)
S29 C30 C32 S33 3.7(6)
S31 C30 C32 S33 -179.0(3)
C30 C32 S33 C34 159.5(4)
S36 C32 S33 C34 -21.5(3)
C32 S33 C34 C35 12.9(5)
C32 S33 C34 S37 -171.4(3)
S33 C34 C35 S41 174.0(3)
S37 C34 C35 S41 -1.4(8)
S33 C34 C35 S36 0.4(6)
S37 C34 C35 S36 -174.9(3)
C30 C32 S36 C35 -159.2(4)
S33 C32 S36 C35 21.9(3)
C34 C35 S36 C32 -13.6(5)
S41 C35 S36 C32 172.4(3)
C35 C34 S37 C38 -132.8(5)
S33 C34 S37 C38 51.9(4)
C34 S37 C38 C39 153.7(5)
S37 C38 C39 C40 179.1(5)
C34 C35 S41 C42 122.6(5)
S36 C35 S41 C42 -63.9(4)
C35 S41 C42 C43A -92.5(7)
C35 S41 C42 C43 -48.3(7)
S41 C42 C43 C43A -105.8(15)
C43A C42 C43 C44A 54(3)
S41 C42 C43 C44A -52(4)
C43A C42 C43 C44 43.1(13)
S41 C42 C43 C44 -62.7(14)
C43A C43 C44 C44A -142(3)
C42 C43 C44 C44A 172(3)
C44A C43 C44 C43A 142(3)
C42 C43 C44 C43A -46.0(12)
C44A C43 C43A C44 -22.3(16)
C42 C43 C43A C44 135.7(12)
C44A C43 C43A C42 -158.0(17)
C44 C43 C43A C42 -135.7(12)
C42 C43 C43A C44A 158.0(17)
C44 C43 C43A C44A 22.3(16)
C44A C44 C43A C43 26.4(18)
C44A C44 C43A C42 81.2(18)
C43 C44 C43A C42 54.7(11)
C43 C44 C43A C44A -26.4(18)
S41 C42 C43A C43 92.3(14)
C43 C42 C43A C44 -57.9(11)
S41 C42 C43A C44 34.4(16)
C43 C42 C43A C44A -17.0(13)
S41 C42 C43A C44A 75.3(14)
C43A C44 C44A C43 -23.4(17)
C43 C44 C44A C43A 23.4(17)
C43A C43 C44A C44 33(2)
C42 C43 C44A C44 -16(5)
C42 C43 C44A C43A -49(3)
C44 C43 C44A C43A -33(2)
C43 C43A C44A C44 -143(3)
C42 C43A C44A C44 -119.9(19)
C44 C43A C44A C43 143(3)
C42 C43A C44A C43 22.6(17)
C6 C7 S45 C46 -167.6(4)
C8 C7 S45 C46 13.7(3)
C7 S45 C46 C48 157.3(4)
C7 S45 C46 S47 -22.0(3)
C9 C8 S47 C46 168.3(4)
C7 C8 S47 C46 -11.7(3)
C48 C46 S47 C8 -157.8(4)
S45 C46 S47 C8 21.5(3)
S45 C46 C48 S49 2.7(6)
S47 C46 C48 S49 -178.0(2)
S45 C46 C48 S52 -174.2(2)
S47 C46 C48 S52 5.1(5)
C46 C48 S49 C50 171.9(4)
S52 C48 S49 C50 -11.0(3)
C48 S49 C50 C51 6.0(3)
C48 S49 C50 S53 -174.9(3)
S53 C50 C51 S57 -4.1(5)
S49 C50 C51 S57 175.0(2)
S53 C50 C51 S52 -177.8(2)
S49 C50 C51 S52 1.2(4)
C50 C51 S52 C48 -7.7(3)
S57 C51 S52 C48 178.0(2)
C46 C48 S52 C51 -171.3(4)
S49 C48 S52 C51 11.5(2)
C51 C50 S53 C54 -116.2(3)
S49 C50 S53 C54 64.8(2)
C50 S53 C54 C55 57.1(4)
S53 C54 C55 C56 66.6(5)
C50 C51 S57 C58 127.7(4)
S52 C51 S57 C58 -58.5(4)
C51 S57 C58 C59 170.9(8)
S57 C58 C59 C60 38.1(13)
C11 C12 S61 C62 171.1(4)
C13 C12 S61 C62 -11.7(3)
C12 S61 C62 C64 -166.6(4)
C12 S61 C62 S63 17.8(3)
C14 C13 S63 C62 -172.0(5)
C12 C13 S63 C62 8.7(3)
C64 C62 S63 C13 167.5(4)
S61 C62 S63 C13 -17.0(3)
S63 C62 C64 S68 -0.8(6)
S61 C62 C64 S68 -176.1(3)
S63 C62 C64 S65 175.2(3)
S61 C62 C64 S65 -0.1(6)
C62 C64 S65 C66 175.4(4)
S68 C64 S65 C66 -8.3(3)
C64 S65 C66 C67 4.5(5)
C64 S65 C66 S73 -176.7(4)
C64 S65 C66 S73A 174.4(3)
S73 C66 C67 S69A 6.9(7)
S65 C66 C67 S69A -174.2(3)
S73A C66 C67 S69A 19.3(8)
S73 C66 C67 S68 -178.0(3)
S65 C66 C67 S68 0.9(7)
S73A C66 C67 S68 -165.6(4)
S73 C66 C67 S69 -13.5(8)
S65 C66 C67 S69 165.4(3)
S73A C66 C67 S69 -1.1(10)
C66 C67 S68 C64 -5.8(5)
S69A C67 S68 C64 168.2(5)
S69 C67 S68 C64 -172.7(3)
C62 C64 S68 C67 -175.1(4)
S65 C64 S68 C67 8.7(3)
C66 C67 S69 S69A 52.8(7)
S68 C67 S69 S69A -142.1(5)
C66 C67 S69 C70 135.8(6)
S69A C67 S69 C70 83.0(5)
S68 C67 S69 C70 -59.0(4)
C70 S69 S69A C67 -103.8(3)
C67 S69 S69A C70 103.8(3)
C66 C67 S69A S69 -137.6(6)
S68 C67 S69A S69 48.1(6)
C66 C67 S69A C70 154.3(5)
S68 C67 S69A C70 -20.1(6)
S69 C67 S69A C70 -68.2(4)
S69A S69 C70 C71 -152.9(8)
C67 S69 C70 C71 138.9(7)
C67 S69 C70 S69A -68.2(4)
S69 S69A C70 C71 33.9(10)
C67 S69A C70 C71 115.9(9)
C67 S69A C70 S69 82.0(4)
S69 C70 C71 C72 -78.2(14)
S69A C70 C71 C72 -91.5(15)
C67 C66 S73A S73 -35.7(9)
S65 C66 S73A S73 157.0(6)
C67 C66 S73A C74 -103.5(7)
S73 C66 S73A C74 -67.8(6)
S65 C66 S73A C74 89.2(4)
C66 S73A S73 C74 -106.4(3)
C74 S73A S73 C66 106.4(3)
C67 C66 S73 S73A 151.7(7)
S65 C66 S73 S73A -27.1(7)
C67 C66 S73 C74 -119.5(5)
S65 C66 S73 C74 61.7(5)
S73A C66 S73 C74 88.8(6)
S73A S73 C74 C75 34.4(14)
C66 S73 C74 C75 -57.8(13)
C66 S73 C74 S73A -92.2(5)
S73 S73A C74 C75 -152.4(11)
C66 S73A C74 C75 -88.1(10)
C66 S73A C74 S73 64.3(5)
S73 C74 C75 C76 -65.5(18)
S73A C74 C75 C76 -53.6(16)
C16 C17 S77 C78 -173.8(4)
C18 C17 S77 C78 8.4(3)
C17 S77 C78 C80 169.7(3)
C17 S77 C78 S79 -13.9(2)
C19 C18 S79 C78 173.2(4)
C17 C18 S79 C78 -7.9(3)
C80 C78 S79 C18 -169.8(3)
S77 C78 S79 C18 13.7(2)
S79 C78 C80 S84 1.4(5)
S77 C78 C80 S84 177.7(2)
S79 C78 C80 S81 -178.9(2)
S77 C78 C80 S81 -2.7(5)
C78 C80 S81 C82 -158.9(4)
S84 C80 S81 C82 20.7(3)
C80 S81 C82 C83 -12.7(4)
C80 S81 C82 S85 174.2(3)
S85 C82 C83 S89 -1.2(6)
S81 C82 C83 S89 -173.8(2)
S85 C82 C83 S84 172.8(2)
S81 C82 C83 S84 0.2(5)
C78 C80 S84 C83 158.9(4)
S81 C80 S84 C83 -20.7(3)
C82 C83 S84 C80 12.5(4)
S89 C83 S84 C80 -173.0(2)
C83 C82 S85 C86 136.6(4)
S81 C82 S85 C86 -50.8(3)
C82 S85 C86 C87 -63.4(4)
S85 C86 C87 C88 176.5(4)
C82 C83 S89 C90 -115.4(4)
S84 C83 S89 C90 70.6(3)
C83 S89 C90 C91 67.4(4)
S89 C90 C91 C92 63.0(5)
